data_2006551
loop_
_publ_author_name
'Muneer, M.'
'Rath, Nigam P.'
'George, M. V.'

_publ_section_title
;
 Photoproducts Derived from 9-Substituted Dibenzobarrelenes
;
_journal_issue 10
_journal_name_full 'Acta Crystallographica Section C'
_journal_page_first 1475
_journal_page_last 1478
_journal_paper_doi 10.1107/S0108270197006343
_journal_volume 53
_journal_year 1997
_chemical_formula_sum 'C31 H22 O3'
_chemical_formula_weight 442.49
_chemical_name_systematic
;
 ?
;
_space_group_IT_number 14
_symmetry_cell_setting monoclinic
_symmetry_space_group_name_Hall '-P 2ybc'
_symmetry_space_group_name_H-M 'P 1 21/c 1'
_audit_creation_method SHELXL
_cell_angle_alpha 90.00
_cell_angle_beta 97.8270(10)
_cell_angle_gamma 90.00
_cell_formula_units_Z 4
_cell_length_a 8.81440(10)
_cell_length_b 9.14810(10)
_cell_length_c 27.8748(3)
_cell_measurement_reflns_used 8192
_cell_measurement_temperature 298(2)
_cell_measurement_theta_max 18.0
_cell_measurement_theta_min 2.0
_cell_volume 2226.74(4)
_computing_cell_refinement 'SAINT (Siemens, 1995)'
_computing_data_collection 'SMART (Siemens, 1995)'
_computing_data_reduction SAINT
_computing_molecular_graphics SHELXTL-Plus
_computing_publication_material SHELXTL-Plus
_computing_structure_refinement SHELXTL-Plus
_computing_structure_solution 'SHELXTL-Plus (Sheldrick, 1995)'
_diffrn_ambient_temperature 298(2)
_diffrn_measurement_device 'Siemens SMART'
_diffrn_measurement_method '\w scans'
_diffrn_radiation_monochromator graphite
_diffrn_radiation_source 'fine-focus sealed tube'
_diffrn_radiation_type MoK\a
_diffrn_radiation_wavelength 0.71073
_diffrn_reflns_av_R_equivalents 0.045
_diffrn_reflns_av_sigmaI/netI 0.040
_diffrn_reflns_limit_h_max 11
_diffrn_reflns_limit_h_min -11
_diffrn_reflns_limit_k_max 12
_diffrn_reflns_limit_k_min -12
_diffrn_reflns_limit_l_max 38
_diffrn_reflns_limit_l_min -38
_diffrn_reflns_number 15746
_diffrn_reflns_theta_max 26.00
_diffrn_reflns_theta_min 2.33
_diffrn_standards_decay_% 0
_exptl_absorpt_coefficient_mu 0.084
_exptl_absorpt_correction_type none
_exptl_crystal_colour colourless
_exptl_crystal_density_diffrn 1.320
_exptl_crystal_density_meas ?
_exptl_crystal_density_method none
_exptl_crystal_description Irregular
_exptl_crystal_F_000 928
_exptl_crystal_size_max 0.30
_exptl_crystal_size_mid 0.30
_exptl_crystal_size_min 0.20
_refine_diff_density_max 0.21
_refine_diff_density_min -0.25
_refine_ls_extinction_method none
_refine_ls_goodness_of_fit_all 1.01
_refine_ls_goodness_of_fit_obs 1.07
_refine_ls_matrix_type full
_refine_ls_number_parameters 311
_refine_ls_number_reflns 4319
_refine_ls_number_restraints 0
_refine_ls_restrained_S_all 1.04
_refine_ls_restrained_S_obs 1.07
_refine_ls_R_factor_all 0.084
_refine_ls_R_factor_obs .048
_refine_ls_shift/esd_max 0.0
_refine_ls_shift/esd_mean 0.0
_refine_ls_structure_factor_coef Fsqd
_refine_ls_weighting_details 'w = 1/[\s^2^(Fo^2^)+(0.0495P)^2^+0.7533P] where P=(Fo^2^+2Fc^2^)/3'
_refine_ls_weighting_scheme calc
_refine_ls_wR_factor_all 0.128
_refine_ls_wR_factor_obs .104
_reflns_number_observed 2896
_reflns_number_total 4380
_reflns_observed_criterion >2sigma(I)
_cod_data_source_file bk1278.cif
_cod_data_source_block 2a
_cod_depositor_comments
;
The following automatic conversions were performed:
'_symmetry_cell_setting' value 'Monoclinic' changed to 'monoclinic'
according to '/home/saulius/struct/CIF-dictionaries/cif_core.dic'
dictionary named 'cif_core.dic' version 2.4.1 from 2010-06-29.

Automatic conversion script
Id: cif_fix_enum 1527 2010-12-29 10:47:43Z saulius 

The following automatic conversions were performed:

'_symmetry_cell_setting' value 'Monoclinic' changed to 'monoclinic'
according to /home/saulius/struct/CIF-dictionaries/cif_core.dic
dictionary named 'cif_core.dic' version 2.4.1 from 2010-06-29.

Automatic conversion script
Id: cif_fix_values 1715 2011-07-08 13:25:40Z adriana 

The following automatic conversions were performed:

'_exptl_crystal_density_meas' value 'not_measured' was changed to '?'
- the value is perceived as not measured.

Automatic conversion script
Id: cif_fix_values 3008 2015-01-20 13:52:24Z robertas 

The following automatic conversions were performed:

'_refine_ls_weighting_scheme' value 'calc w =
1/[\s^2^(Fo^2^)+(0.0495P)^2^+0.7533P] where P=(Fo^2^+2Fc^2^)/3' was
changed to 'calc'. New tag '_refine_ls_weighting_details' was
created. The value of the new tag was set to 'w =
1/[\s^2^(Fo^2^)+(0.0495P)^2^+0.7533P] where P=(Fo^2^+2Fc^2^)/3'.

Automatic conversion script
Id: cif_fix_values 3143 2015-03-26 13:38:13Z robertas 
;
_cod_original_sg_symbol_H-M 'P 21/c'
_cod_database_code 2006551

loop_
_symmetry_equiv_pos_as_xyz
'x, y, z'
'-x, y+1/2, -z+1/2'
'-x, -y, -z'
'x, -y-1/2, z-1/2'

loop_
_atom_site_aniso_label
_atom_site_aniso_U_11
_atom_site_aniso_U_22
_atom_site_aniso_U_33
_atom_site_aniso_U_12
_atom_site_aniso_U_13
_atom_site_aniso_U_23
O1 .0585(9) .0530(9) .0605(10) .0159(8) .0152(7) .0163(7)
O2 .1051(15) .1010(14) .0519(10) -.0631(12) .0246(10) -.0158(10)
O3 .0879(13) .0603(10) .0403(9) -.0064(9) .0004(8) -.0023(8)
C1 .0436(12) .0541(14) .0493(12) -.0047(10) .0020(9) .0110(10)
C2 .0460(13) .0542(14) .078(2) .0029(11) .0053(12) .0218(13)
C3 .0499(13) .0382(12) .095(2) .0059(10) .0180(13) .0077(13)
C4 .0454(12) .0435(12) .0686(15) -.0014(10) .0150(11) -.0053(11)
C4a .0291(10) .0380(11) .0500(12) -.0032(8) .0104(8) .0006(9)
C4b .0343(10) .0402(11) .0375(10) -.0006(8) .0066(8) -.0035(8)
C4c .0340(10) .0438(11) .0400(10) -.0014(9) .0017(8) .0027(9)
C5 .0442(12) .0502(13) .0575(13) -.0067(10) -.0008(10) -.0007(10)
C6 .0437(13) .0598(15) .081(2) -.0158(11) -.0021(12) .0087(13)
C7 .0372(12) .070(2) .078(2) -.0061(11) .0116(11) .0193(14)
C8 .0423(12) .0631(15) .0550(13) .0017(11) .0123(10) .0078(11)
C8a .0326(10) .0497(12) .0438(11) .0001(9) .0057(8) .0055(9)
C8b .0405(11) .0423(11) .0383(10) .0044(9) .0100(8) -.0013(9)
C8c .0328(10) .0385(10) .0336(10) -.0001(8) .0056(8) -.0009(8)
C8d .0363(10) .0393(11) .0333(10) -.0054(8) .0055(8) .0006(8)
C8e .0301(10) .0428(11) .0439(11) -.0057(8) .0056(8) .0041(9)
C9 .0519(13) .0548(13) .0436(12) -.0083(10) .0101(10) -.0105(10)
C10 .0430(11) .0398(11) .0326(10) .0018(9) .0028(8) -.0001(8)
C11 .0445(11) .0408(11) .0320(10) -.0048(9) .0061(8) .0004(8)
C12 .0636(15) .0509(13) .0538(13) .0024(11) .0152(11) .0134(11)
C13 .074(2) .070(2) .073(2) -.0105(15) .0280(14) .0288(14)
C14 .0505(14) .088(2) .0583(15) -.0108(13) .0182(11) .0150(13)
C15 .0428(12) .068(2) .0492(12) .0008(11) .0067(10) .0088(11)
C16 .0428(12) .0471(12) .0422(11) -.0043(10) .0071(9) .0057(9)
C17 .0464(12) .0480(12) .0410(11) -.0116(10) .0075(9) .0002(9)
C18 .0436(11) .0458(12) .0377(11) -.0002(9) .0067(9) -.0018(9)
C19 .0541(13) .0664(15) .0436(12) -.0079(11) .0086(10) .0002(10)
C20 .065(2) .083(2) .0529(14) -.0032(14) .0227(12) .0069(13)
C21 .087(2) .070(2) .0436(13) .0186(15) .0194(13) -.0037(12)
C22 .086(2) .063(2) .0462(13) -.0014(14) .0070(13) -.0179(12)
C23 .0597(14) .0563(14) .0471(13) -.0077(11) .0092(10) -.0118(10)

loop_
_atom_site_label
_atom_site_fract_x
_atom_site_fract_y
_atom_site_fract_z
_atom_site_U_iso_or_equiv
_atom_site_thermal_displace_type
_atom_site_calc_flag
_atom_site_refinement_flags
_atom_site_occupancy
_atom_site_disorder_group
_atom_site_type_symbol
O1 .4328(2) .0169(2) .17353(5) .0567(4) Uani d . 1 . O
O2 .1492(2) .0873(2) .06819(6) .0847(6) Uani d . 1 . O
O3 .4766(2) .3222(2) .24558(6) .0636(5) Uani d . 1 . O
H3 .503(4) .370(3) .2710(10) .103(11) Uiso d . 1 . H
C1 .1968(2) .5130(2) .04391(8) .0494(5) Uani d . 1 . C
H1a .1756 .4688 .01368 .059 Uiso calc R 1 . H
C2 .1523(3) .6557(3) .05088(10) .0596(6) Uani d . 1 . C
H2a .0996 .7074 .02509 .072 Uiso calc R 1 . H
C3 .1847(3) .7223(2) .09534(10) .0602(6) Uani d . 1 . C
H3b .1523 .8177 .09942 .072 Uiso calc R 1 . H
C4 .2650(2) .6486(2) .13399(9) .0518(6) Uani d . 1 . C
H4a .2898 .6949 .16374 .062 Uiso calc R 1 . H
C4a .3082(2) .5053(2) .12793(7) .0385(4) Uani d . 1 . C
C4b .4100(2) .4061(2) .16323(7) .0372(4) Uani d . 1 . C
C4c .5714(2) .4448(2) .15257(7) .0396(5) Uani d . 1 . C
C5 .6675(2) .5561(2) .17167(8) .0514(5) Uani d . 1 . C
H5a .6428 .6131 .19713 .062 Uiso calc R 1 . H
C6 .8014(3) .5808(3) .15198(10) .0625(7) Uani d . 1 . C
H6a .8692 .6526 .16525 .075 Uiso calc R 1 . H
C7 .8356(3) .5006(3) .11311(9) .0612(6) Uani d . 1 . C
H7a .9244 .5214 .0998 .073 Uiso calc R 1 . H
C8 .7403(2) .3897(3) .09355(8) .0529(6) Uani d . 1 . C
H8a .7632 .3362 .06710 .064 Uiso calc R 1 . H
C8a .6090(2) .3604(2) .11451(7) .0420(5) Uani d . 1 . C
C8b .4951(2) .2428(2) .10339(7) .0399(5) Uani d . 1 . C
H8ba .5320 .1462 .09510 .048 Uiso calc R 1 . H
C8c .3822(2) .2505(2) .13937(6) .0348(4) Uani d . 1 . C
C8d .3243(2) .2812(2) .08629(6) .0362(4) Uani d . 1 . C
C8e .2738(2) .4370(2) .08305(7) .0389(5) Uani d . 1 . C
C9 .3849(3) .4233(2) .21587(7) .0498(5) Uani d . 1 . C
H9a .410 .5221 .22663 .060 Uiso calc R 1 . H
H9b .2777 .4069 .21875 .060 Uiso calc R 1 . H
C10 .3403(2) .1167(2) .16630(6) .0387(4) Uani d . 1 . C
C11 .1868(2) .1061(2) .18250(6) .0390(5) Uani d . 1 . C
C12 .1496(3) -.0169(2) .20770(8) .0554(6) Uani d . 1 . C
H12a .2229 -.0889 .2160 .067 Uiso calc R 1 . H
C13 .0050(3) -.0328(3) .22033(9) .0710(7) Uani d . 1 . C
H13a -.0196 -.1168 .23639 .085 Uiso calc R 1 . H
C14 -.1033(3) .0745(3) .20939(9) .0647(7) Uani d . 1 . C
H14a -.2005 .0636 .21832 .078 Uiso calc R 1 . H
C15 -.0675(2) .1975(3) .18531(8) .0533(6) Uani d . 1 . C
H15a -.1399 .2711 .17846 .064 Uiso calc R 1 . H
C16 .0757(2) .2125(2) .17116(7) .0439(5) Uani d . 1 . C
H16a .097 .2948 .15384 .053 Uiso calc R 1 . H
C17 .2411(2) .1687(2) .05334(7) .0450(5) Uani d . 1 . C
C18 .2762(2) .1576(2) .00286(7) .0422(5) Uani d . 1 . C
C19 .3926(3) .2384(3) -.01354(8) .0545(6) Uani d . 1 . C
H19a .4495 .304 .00709 .065 Uiso calc R 1 . H
C20 .4238(3) .2211(3) -.06039(9) .0656(7) Uani d . 1 . C
H20a .5028 .2740 -.07109 .079 Uiso calc R 1 . H
C21 .3383(3) .1260(3) -.09127(8) .0658(7) Uani d . 1 . C
H21a .3599 .1146 -.12280 .079 Uiso calc R 1 . H
C22 .2219(3) .0483(3) -.07587(8) .0650(7) Uani d . 1 . C
H22a .1633 -.0146 -.09710 .078 Uiso calc R 1 . H
C23 .1909(3) .0627(3) -.02906(8) .0542(6) Uani d . 1 . C
H23a .1122 .0085 -.01870 .065 Uiso calc R 1 . H

loop_
_atom_type_symbol
_atom_type_description
_atom_type_scat_dispersion_real
_atom_type_scat_dispersion_imag
_atom_type_scat_source
C C 0.0033 0.0016 'International Tables Vol C Tables 4.2.6.8 and 6.1.1.4'
H H 0.0000 0.0000 'International Tables Vol C Tables 4.2.6.8 and 6.1.1.4'
O O 0.0106 0.0060 'International Tables Vol C Tables 4.2.6.8 and 6.1.1.4'

loop_
_geom_angle_atom_site_label_1
_geom_angle_atom_site_label_2
_geom_angle_atom_site_label_3
_geom_angle
_geom_angle_publ_flag
C2 C1 C8e 118.6(2) ?
C3 C2 C1 121.1(2) ?
C2 C3 C4 120.5(2) ?
C3 C4 C4a 119.2(2) ?
C4 C4a C8e 120.3(2) ?
C4 C4a C4b 129.0(2) ?
C8e C4a C4b 110.3(2) yes
C9 C4b C4c 115.1(2) ?
C9 C4b C4a 114.1(2) ?
C4c C4b C4a 102.48(15) yes
C9 C4b C8c 117.7(2) ?
C4c C4b C8c 102.81(15) yes
C4a C4b C8c 102.69(14) yes
C5 C4c C8a 120.4(2) ?
C5 C4c C4b 129.1(2) ?
C8a C4c C4b 110.1(2) yes
C4c C5 C6 118.5(2) ?
C7 C6 C5 121.0(2) ?
C6 C7 C8 121.0(2) ?
C7 C8 C8a 118.2(2) ?
C4c C8a C8 120.8(2) ?
C4c C8a C8b 109.9(2) yes
C8 C8a C8b 129.3(2) yes
C8a C8b C8c 108.6(2) yes
C8a C8b C8d 120.1(2) yes
C8c C8b C8d 59.62(12) yes
C10 C8c C8b 121.4(2) ?
C10 C8c C8d 124.1(2) ?
C8b C8c C8d 61.77(12) yes
C10 C8c C4b 123.88(15) ?
C8b C8c C4b 104.13(15) yes
C8d C8c C4b 104.82(14) yes
C8e C8d C17 120.0(2) ?
C8e C8d C8c 106.99(15) yes
C17 C8d C8c 122.6(2) ?
C8e C8d C8b 120.1(2) yes
C17 C8d C8b 113.8(2) ?
C8c C8d C8b 58.61(12) yes
C1 C8e C4a 120.2(2) ?
C1 C8e C8d 129.4(2) ?
C4a C8e C8d 110.3(2) yes
O3 C9 C4b 110.5(2) ?
O1 C10 C11 121.0(2) ?
O1 C10 C8c 119.1(2) ?
C11 C10 C8c 119.9(2) ?
C16 C11 C12 118.4(2) ?
C16 C11 C10 121.9(2) ?
C12 C11 C10 119.6(2) ?
C13 C12 C11 120.4(2) ?
C14 C13 C12 120.5(2) ?
C15 C14 C13 119.8(2) ?
C14 C15 C16 120.2(2) ?
C15 C16 C11 120.7(2) ?
O2 C17 C18 121.1(2) ?
O2 C17 C8d 120.3(2) ?
C18 C17 C8d 118.6(2) ?
C23 C18 C19 118.7(2) ?
C23 C18 C17 119.0(2) ?
C19 C18 C17 122.2(2) ?
C20 C19 C18 120.0(2) ?
C21 C20 C19 120.2(2) ?
C22 C21 C20 120.3(2) ?
C21 C22 C23 120.2(2) ?
C22 C23 C18 120.5(2) ?

loop_
_geom_bond_atom_site_label_1
_geom_bond_atom_site_label_2
_geom_bond_site_symmetry_2
_geom_bond_distance
_geom_bond_publ_flag
O1 C10 . 1.222(2) ?
O2 C17 . 1.214(2) ?
O3 C9 . 1.418(3) ?
C1 C2 . 1.385(3) ?
C1 C8e . 1.390(3) ?
C2 C3 . 1.376(3) ?
C3 C4 . 1.381(3) ?
C4 C4a . 1.382(3) ?
C4a C8e . 1.394(3) yes
C4a C4b . 1.535(3) yes
C4b C9 . 1.522(3) ?
C4b C4c . 1.534(3) yes
C4b C8c . 1.576(3) yes
C4C C5 . 1.384(3) ?
C4c C8a . 1.388(3) yes
C5 C6 . 1.386(3) ?
C6 C7 . 1.375(3) ?
C7 C8 . 1.381(3) ?
C8 C8a . 1.391(3) ?
C8a C8b . 1.475(3) yes
C8b C8c . 1.508(3) yes
C8b C8d . 1.556(3) yes
C8c C10 . 1.508(3) ?
C8c C8d . 1.524(2) yes
C8d C8e . 1.492(3) yes
C8d C17 . 1.502(3) ?
C10 C11 . 1.487(3) ?
C11 C16 . 1.386(3) ?
C11 C12 . 1.389(3) ?
C12 C13 . 1.375(3) ?
C13 C14 . 1.375(4) ?
C14 C15 . 1.369(3) ?
C15 C16 . 1.379(3) ?
C17 C18 . 1.485(3) ?
C18 C23 . 1.389(3) ?
C18 C19 . 1.391(3) ?
C19 C20 . 1.379(3) ?
C20 C21 . 1.374(3) ?
C21 C22 . 1.365(3) ?
C22 C23 . 1.375(3) ?

loop_
_geom_torsion_atom_site_label_1
_geom_torsion_atom_site_label_2
_geom_torsion_atom_site_label_3
_geom_torsion_atom_site_label_4
_geom_torsion
C8e C1 C2 C3 0.7(3)
C1 C2 C3 C4 1.1(3)
C2 C3 C4 C4a -2.1(3)
C3 C4 C4a C8e 1.3(3)
C3 C4 C4a C4b 173.5(2)
C4 C4a C4b C9 39.0(3)
C8e C4a C4b C9 -148.2(2)
C4 C4a C4b C4c -86.0(2)
C8e C4a C4b C4c 86.8(2)
C4 C4a C4b C8c 167.6(2)
C8e C4a C4b C8c -19.6(2)
C9 C4b C4c C5 -38.3(3)
C4a C4b C4c C5 86.1(2)
C8c C4b C4c C5 -167.6(2)
C9 C4b C4c C8a 149.1(2)
C4a C4b C4c C8a -86.5(2)
C8c C4b C4c C8a 19.8(2)
C8a C4c C5 C6 -0.1(3)
C4b C4c C5 C6 -172.1(2)
C4c C5 C6 C7 2.5(3)
C5 C6 C7 C8 -2.2(4)
C6 C7 C8 C8a -0.5(3)
C5 C4c C8a C8 -2.7(3)
C4b C4c C8a C8 170.7(2)
C5 C4c C8a C8b 175.6(2)
C4b C4c C8a C8b -11.0(2)
C7 C8 C8a C4c 3.0(3)
C7 C8 C8a C8b -175.0(2)
C4c C8a C8b C8c -3.2(2)
C8 C8a C8b C8c 174.9(2)
C4c C8a C8b C8d 61.9(2)
C8 C8a C8b C8d -120.0(2)
C8a C8b C8c C10 -130.6(2)
C8d C8b C8c C10 114.7(2)
C8a C8b C8c C8d 114.7(2)
C8d C8b C8c C8d 0.0
C8a C8b C8c C4b 15.2(2)
C8d C8b C8c C4b -99.45(15)
C9 C4b C8c C10 -3.3(3)
C4c C4b C8c C10 124.3(2)
C4a C4b C8c C10 -129.5(2)
C9 C4b C8c C8b -148.1(2)
C4c C4b C8c C8b -20.5(2)
C4a C4b C8c C8b 85.7(2)
C9 C4b C8c C8d 147.9(2)
C4c C4b C8c C8d -84.5(2)
C4a C4b C8c C8d 21.7(2)
C10 C8c C8d C8e 134.1(2)
C8b C8c C8d C8e -115.4(2)
C4b C8c C8d C8e -17.1(2)
C10 C8c C8d C17 -10.7(3)
C8b C8c C8d C17 99.9(2)
C4b C8c C8d C17 -161.8(2)
C10 C8c C8d C8b -110.6(2)
C8b C8c C8d C8b 0.0
C4b C8c C8d C8b 98.3(2)
C8a C8b C8d C8e -2.6(3)
C8c C8b C8d C8e 92.4(2)
C8a C8b C8d C17 150.2(2)
C8c C8b C8d C17 -114.8(2)
C8a C8b C8d C8c -95.0(2)
C8c C8b C8d C8c 0.0
C2 C1 C8e C4a -1.5(3)
C2 C1 C8e C8d 175.3(2)
C4 C4a C8e C1 0.5(3)
C4b C4a C8e C1 -173.0(2)
C4 C4a C8e C8d -176.9(2)
C4b C4a C8e C8d 9.6(2)
C17 C8d C8e C1 -26.1(3)
C8c C8d C8e C1 -171.9(2)
C8b C8d C8e C1 125.0(2)
C17 C8d C8e C4a 151.0(2)
C8c C8d C8e C4a 5.2(2)
C8b C8d C8e C4a -57.9(2)
C4c C4b C9 O3 -65.3(2)
C4a C4b C9 O3 176.6(2)
C8c C4b C9 O3 56.2(2)
C8b C8c C10 O1 27.0(3)
C8d C8c C10 O1 102.2(2)
C4b C8c C10 O1 -112.0(2)
C8b C8c C10 C11 -151.4(2)
C8d C8c C10 C11 -76.2(2)
C4b C8c C10 C11 69.6(2)
O1 C10 C11 C16 -174.5(2)
C8c C10 C11 C16 3.9(3)
O1 C10 C11 C12 2.2(3)
C8c C10 C11 C12 -179.4(2)
C16 C11 C12 C13 0.9(3)
C10 C11 C12 C13 -175.9(2)
C11 C12 C13 C14 -1.8(4)
C12 C13 C14 C15 0.7(4)
C13 C14 C15 C16 1.3(4)
C14 C15 C16 C11 -2.2(3)
C12 C11 C16 C15 1.1(3)
C10 C11 C16 C15 177.9(2)
C8e C8d C17 O2 -101.4(2)
C8c C8d C17 O2 39.0(3)
C8b C8d C17 O2 105.8(2)
C8e C8d C17 C18 80.0(2)
C8c C8d C17 C18 -139.7(2)
C8b C8d C17 C18 -72.9(2)
O2 C17 C18 C23 6.7(3)
C8d C17 C18 C23 -174.6(2)
O2 C17 C18 C19 -172.9(2)
C8d C17 C18 C19 5.8(3)
C23 C18 C19 C20 -1.5(3)
C17 C18 C19 C20 178.1(2)
C18 C19 C20 C21 1.2(4)
C19 C20 C21 C22 0.1(4)
C20 C21 C22 C23 -1.1(4)
C21 C22 C23 C18 0.8(4)
C19 C18 C23 C22 0.5(3)
C17 C18 C23 C22 -179.1(2)
